data_2221455
loop_
_publ_author_name
'Liu, Bin-Bin'
'Weng, Ting'
'Xie, Hong-Zhen'

_publ_section_title
;
 Aquabis(benzoato-\k<i>O</i>)bis(1<i>H</i>-imidazole-\k<i>N</i>^3^)copper(II)
 monohydrate
;
_journal_issue 4
_journal_name_full 'Acta Crystallographica Section E'
_journal_page_first m376
_journal_page_last m377
_journal_paper_doi 10.1107/S1600536809007600
_journal_volume 65
_journal_year 2009
_chemical_formula_iupac '[Cu (C7 H5 O2)2 (C3 H4 N2)2 (H2 O)], H2 O'
_chemical_formula_moiety 'C20 H20 Cu N4 O5, H2 O'
_chemical_formula_sum 'C20 H22 Cu N4 O6'
_chemical_formula_weight 477.96
_chemical_name_systematic
;
Aquabis(benzoato-\k<i>O</i>)bis(1<i>H</i>-imidazole-\k<i>N</i>^3^)copper(II)
monohydrate
;
_space_group_IT_number 14
_symmetry_cell_setting monoclinic
_symmetry_space_group_name_Hall '-P 2ybc'
_symmetry_space_group_name_H-M 'P 1 21/c 1'
_atom_sites_solution_hydrogens geom
_atom_sites_solution_primary direct
_atom_sites_solution_secondary difmap
_audit_creation_method SHELXL-97
_cell_angle_alpha 90.00
_cell_angle_beta 122.64(2)
_cell_angle_gamma 90.00
_cell_formula_units_Z 4
_cell_length_a 18.366(4)
_cell_length_b 6.0076(12)
_cell_length_c 23.123(9)
_cell_measurement_reflns_used 19722
_cell_measurement_temperature 293(2)
_cell_measurement_theta_max 27.44
_cell_measurement_theta_min 3.01
_cell_volume 2148.4(12)
_computing_cell_refinement 'RAPID-AUTO (Rigaku, 1998'
_computing_data_collection 'RAPID-AUTO (Rigaku, 1998)'
_computing_data_reduction 'CrystalStructure (Rigaku/MSC, 2004)'
_computing_molecular_graphics 'ORTEPII (Johnson, 1976)'
_computing_publication_material 'SHELXL97 (Sheldrick, 2008)'
_computing_structure_refinement 'SHELXL97 (Sheldrick, 2008)'
_computing_structure_solution 'SHELXS97 (Sheldrick, 2008)'
_diffrn_ambient_temperature 293(2)
_diffrn_detector_area_resol_mean 0
_diffrn_measured_fraction_theta_full 0.993
_diffrn_measured_fraction_theta_max 0.993
_diffrn_measurement_device_type 'Rigaku R-AXIS RAPID'
_diffrn_measurement_method '\w scans'
_diffrn_radiation_monochromator graphite
_diffrn_radiation_source 'fine-focus sealed tube'
_diffrn_radiation_type MoK\a
_diffrn_radiation_wavelength 0.71073
_diffrn_reflns_av_R_equivalents 0.0343
_diffrn_reflns_av_sigmaI/netI 0.0316
_diffrn_reflns_limit_h_max 23
_diffrn_reflns_limit_h_min -23
_diffrn_reflns_limit_k_max 7
_diffrn_reflns_limit_k_min -7
_diffrn_reflns_limit_l_max 29
_diffrn_reflns_limit_l_min -29
_diffrn_reflns_number 19722
_diffrn_reflns_theta_full 27.44
_diffrn_reflns_theta_max 27.44
_diffrn_reflns_theta_min 3.01
_diffrn_standards_decay_% 0
_diffrn_standards_interval_count image
_diffrn_standards_interval_time 0
_diffrn_standards_number 0
_exptl_absorpt_coefficient_mu 1.061
_exptl_absorpt_correction_T_max 0.750
_exptl_absorpt_correction_T_min 0.710
_exptl_absorpt_correction_type multi-scan
_exptl_absorpt_process_details '(ABSCOR; Higashi, 1995)'
_exptl_crystal_colour purple
_exptl_crystal_density_diffrn 1.478
_exptl_crystal_density_method 'not measured'
_exptl_crystal_description block
_exptl_crystal_F_000 988
_exptl_crystal_size_max 0.60
_exptl_crystal_size_mid 0.27
_exptl_crystal_size_min 0.26
_refine_diff_density_max 0.660
_refine_diff_density_min -0.566
_refine_ls_extinction_coef 0.0058(7)
_refine_ls_extinction_expression Fc^*^=kFc[1+0.001xFc^2^\l^3^/sin(2\q)]^-1/4^
_refine_ls_extinction_method SHELXL
_refine_ls_goodness_of_fit_ref 1.153
_refine_ls_hydrogen_treatment constr
_refine_ls_matrix_type full
_refine_ls_number_parameters 281
_refine_ls_number_reflns 4867
_refine_ls_number_restraints 0
_refine_ls_restrained_S_all 1.153
_refine_ls_R_factor_all 0.0510
_refine_ls_R_factor_gt 0.0331
_refine_ls_shift/su_max 0.002
_refine_ls_shift/su_mean 0.000
_refine_ls_structure_factor_coef Fsqd
_refine_ls_weighting_details 'calc w=1/[\s^2^(Fo^2^)+(0.0588P)^2^+0.8490P] where P=(Fo^2^+2Fc^2^)/3'
_refine_ls_weighting_scheme calc
_refine_ls_wR_factor_gt 0.0925
_refine_ls_wR_factor_ref 0.1199
_reflns_number_gt 3715
_reflns_number_total 4867
_reflns_threshold_expression >2sigma(I)
_cod_data_source_file ng2555.cif
_cod_data_source_block I
_cod_depositor_comments
;
The following automatic conversions were performed:
'_geom_bond_publ_flag' value 'Y' changed to 'y' according to
'/home/saulius/struct/CIF-dictionaries/cif_core.dic' dictionary named
'cif_core.dic' version 2.4.1 from 2010-06-29 (5
times).

'_geom_angle_publ_flag' value 'Y' changed to 'y' according to
'/home/saulius/struct/CIF-dictionaries/cif_core.dic' dictionary named
'cif_core.dic' version 2.4.1 from 2010-06-29 (10
times).

'_geom_hbond_publ_flag' value 'Y' changed to 'y' according to
'/home/saulius/struct/CIF-dictionaries/cif_core.dic' dictionary named
'cif_core.dic' version 2.4.1 from 2010-06-29 (6 times).

Automatic conversion script
Id: cif_fix_enum 1527 2010-12-29 10:47:43Z saulius 

The following automatic conversions were performed:

'_geom_bond_publ_flag' value 'Y' changed to 'y' according to
/home/saulius/struct/CIF-dictionaries/cif_core.dic dictionary named
'cif_core.dic' version 2.4.1 from 2010-06-29 (5
times).

'_geom_angle_publ_flag' value 'Y' changed to 'y' according
to /home/saulius/struct/CIF-dictionaries/cif_core.dic dictionary
named 'cif_core.dic' version 2.4.1 from 2010-06-29 (10
times).

'_geom_hbond_publ_flag' value 'Y' changed to 'y' according
to /home/saulius/struct/CIF-dictionaries/cif_core.dic dictionary
named 'cif_core.dic' version 2.4.1 from 2010-06-29 (6 times).

Automatic conversion script
Id: cif_fix_values 1715 2011-07-08 13:25:40Z adriana 
;
_cod_original_sg_symbol_Hall '-P 2ybc '
_cod_original_sg_symbol_H-M 'P 21/c'
_cod_database_code 2221455
_cod_database_fobs_code 2221455

loop_
_symmetry_equiv_pos_as_xyz
'x, y, z'
'-x, y+1/2, -z+1/2'
'-x, -y, -z'
'x, -y-1/2, z-1/2'

loop_
_atom_site_type_symbol
_atom_site_label
_atom_site_fract_x
_atom_site_fract_y
_atom_site_fract_z
_atom_site_U_iso_or_equiv
_atom_site_adp_type
_atom_site_calc_flag
_atom_site_refinement_flags
_atom_site_occupancy
_atom_site_disorder_assembly
_atom_site_disorder_group
Cu Cu 0.781397(17) 0.46304(5) 0.649481(14) 0.03036(13) Uani d . 1 . .
O O1 0.84502(12) 0.4688(3) 0.60237(9) 0.0404(4) Uani d . 1 . .
O O2 0.80700(15) 0.8199(3) 0.56883(12) 0.0562(6) Uani d . 1 . .
C C1 0.83217(16) 0.6360(5) 0.56317(13) 0.0373(6) Uani d . 1 . .
C C2 0.84906(16) 0.5985(4) 0.50741(13) 0.0356(5) Uani d . 1 . .
C C3 0.8361(2) 0.7703(5) 0.46303(16) 0.0517(7) Uani d . 1 . .
H H3A 0.8166 0.9077 0.4679 0.062 Uiso calc R 1 . .
C C4 0.8520(2) 0.7397(6) 0.41151(17) 0.0644(9) Uani d . 1 . .
H H4A 0.8424 0.8560 0.3816 0.077 Uiso calc R 1 . .
C C5 0.8814(3) 0.5408(6) 0.40419(18) 0.0669(10) Uani d . 1 . .
H H5A 0.8936 0.5224 0.3703 0.080 Uiso calc R 1 . .
C C6 0.8931(3) 0.3686(6) 0.4468(2) 0.0767(11) Uani d . 1 . .
H H6A 0.9124 0.2318 0.4413 0.092 Uiso calc R 1 . .
C C7 0.8765(2) 0.3957(5) 0.49800(17) 0.0567(8) Uani d . 1 . .
H H7A 0.8840 0.2764 0.5263 0.068 Uiso calc R 1 . .
O O3 0.71958(11) 0.4369(3) 0.69750(9) 0.0362(4) Uani d . 1 . .
O O4 0.69831(15) 0.8000(3) 0.69427(12) 0.0571(6) Uani d . 1 . .
C C8 0.69452(15) 0.6102(4) 0.71336(13) 0.0359(5) Uani d . 1 . .
C C9 0.65960(17) 0.5768(4) 0.75849(14) 0.0382(6) Uani d . 1 . .
C C10 0.67548(19) 0.3796(5) 0.79480(15) 0.0460(7) Uani d . 1 . .
H H10A 0.7046 0.2638 0.7890 0.055 Uiso calc R 1 . .
C C11 0.6480(2) 0.3556(6) 0.83958(18) 0.0622(9) Uani d . 1 . .
H H11A 0.6608 0.2261 0.8654 0.075 Uiso calc R 1 . .
C C12 0.6016(3) 0.5241(6) 0.8460(2) 0.0694(10) Uani d . 1 . .
H H12A 0.5825 0.5069 0.8757 0.083 Uiso calc R 1 . .
C C13 0.5835(3) 0.7162(6) 0.8088(2) 0.0687(10) Uani d . 1 . .
H H13A 0.5511 0.8277 0.8125 0.082 Uiso calc R 1 . .
C C14 0.6135(2) 0.7444(5) 0.76576(18) 0.0537(8) Uani d . 1 . .
H H14A 0.6025 0.8768 0.7416 0.064 Uiso calc R 1 . .
N N1 0.67162(14) 0.4759(4) 0.55835(11) 0.0384(5) Uani d . 1 . .
N N2 0.55699(14) 0.6160(5) 0.46720(12) 0.0502(6) Uani d . 1 . .
H H2A 0.5156 0.7060 0.4411 0.060 Uiso d R 1 . .
N N3 0.88911(13) 0.5247(3) 0.73940(11) 0.0335(5) Uani d . 1 . .
N N4 1.00928(13) 0.6723(4) 0.82320(12) 0.0433(5) Uani d . 1 . .
H H19A 1.0535 0.7585 0.8447 0.052 Uiso calc R 1 . .
C C15 0.64338(19) 0.3320(5) 0.50435(15) 0.0524(7) Uani d . 1 . .
H H15A 0.6690 0.1965 0.5061 0.063 Uiso calc R 1 . .
C C16 0.5725(2) 0.4178(6) 0.44808(16) 0.0598(9) Uani d . 1 . .
H H16A 0.5406 0.3532 0.4047 0.072 Uiso calc R 1 . .
C C17 0.61699(17) 0.6456(5) 0.53335(14) 0.0456(7) Uani d . 1 . .
H H17A 0.6202 0.7694 0.5588 0.055 Uiso calc R 1 . .
C C18 0.91443(17) 0.4149(5) 0.79964(14) 0.0431(6) Uani d . 1 . .
H H18A 0.8851 0.2965 0.8040 0.052 Uiso calc R 1 . .
C C19 0.98817(19) 0.5051(5) 0.85127(14) 0.0465(7) Uani d . 1 . .
H H4B 1.0167 0.4654 0.8937 0.056 Uiso d R 1 . .
C C20 0.94874(16) 0.6780(5) 0.75607(14) 0.0396(6) Uani d . 1 . .
H H20A 0.9486 0.7772 0.7251 0.047 Uiso calc R 1 . .
O O5 0.79582(13) 0.0829(3) 0.66003(10) 0.0453(5) Uani d . 1 . .
H H51 0.8286 0.0378 0.6393 0.068 Uiso d R 1 . .
H H52 0.7906 -0.0310 0.6870 0.068 Uiso d R 1 . .
H H62 0.6186 0.2392 0.6401 0.068 Uiso d R 1 . .
O O6 0.58185(13) 0.1323(4) 0.62429(13) 0.0706(7) Uani d . 1 . .
H H61 0.6070 0.0195 0.6493 0.106 Uiso d R 1 . .

loop_
_atom_site_aniso_label
_atom_site_aniso_U_11
_atom_site_aniso_U_22
_atom_site_aniso_U_33
_atom_site_aniso_U_12
_atom_site_aniso_U_13
_atom_site_aniso_U_23
Cu 0.02862(18) 0.03451(19) 0.02904(18) 0.00121(11) 0.01627(13) 0.00204(11)
O1 0.0354(9) 0.0570(11) 0.0337(10) 0.0072(8) 0.0218(8) 0.0102(8)
O2 0.0826(15) 0.0443(11) 0.0648(14) -0.0019(11) 0.0549(13) -0.0088(10)
C1 0.0347(12) 0.0450(15) 0.0330(13) -0.0058(12) 0.0188(11) -0.0043(11)
C2 0.0368(12) 0.0396(13) 0.0313(12) -0.0038(11) 0.0190(11) -0.0019(10)
C3 0.0671(19) 0.0465(16) 0.0508(18) 0.0065(14) 0.0379(16) 0.0094(13)
C4 0.089(3) 0.067(2) 0.0488(19) -0.0036(19) 0.0452(19) 0.0107(16)
C5 0.097(3) 0.075(2) 0.052(2) -0.012(2) 0.056(2) -0.0123(17)
C6 0.125(3) 0.058(2) 0.082(3) 0.009(2) 0.079(3) -0.006(2)
C7 0.087(2) 0.0435(15) 0.0544(18) 0.0083(16) 0.0480(18) 0.0044(14)
O3 0.0372(9) 0.0384(9) 0.0406(10) -0.0002(8) 0.0261(8) -0.0017(8)
O4 0.0769(14) 0.0407(11) 0.0823(16) 0.0119(10) 0.0615(14) 0.0192(11)
C8 0.0322(12) 0.0393(13) 0.0394(14) 0.0018(11) 0.0213(11) 0.0040(11)
C9 0.0398(13) 0.0412(14) 0.0409(14) -0.0016(11) 0.0265(12) -0.0022(11)
C10 0.0563(16) 0.0410(14) 0.0529(17) 0.0020(14) 0.0374(14) 0.0054(13)
C11 0.084(2) 0.0556(19) 0.068(2) -0.0025(18) 0.055(2) 0.0101(17)
C12 0.095(3) 0.075(2) 0.077(3) -0.009(2) 0.072(2) -0.004(2)
C13 0.087(3) 0.066(2) 0.087(3) 0.0076(19) 0.070(2) -0.004(2)
C14 0.070(2) 0.0461(16) 0.069(2) 0.0076(14) 0.0527(18) 0.0039(14)
N1 0.0322(11) 0.0478(13) 0.0335(11) 0.0006(9) 0.0166(9) 0.0012(10)
N2 0.0379(12) 0.0646(16) 0.0378(13) 0.0079(12) 0.0137(10) 0.0108(12)
N3 0.0315(10) 0.0380(11) 0.0330(11) 0.0014(9) 0.0187(9) 0.0016(9)
N4 0.0323(10) 0.0548(14) 0.0382(12) -0.0128(10) 0.0160(10) -0.0099(11)
C15 0.0520(16) 0.0533(17) 0.0444(16) 0.0060(14) 0.0210(14) -0.0063(14)
C16 0.0525(17) 0.075(2) 0.0369(16) 0.0024(17) 0.0143(14) -0.0081(15)
C17 0.0404(14) 0.0504(16) 0.0416(15) 0.0042(13) 0.0192(12) 0.0025(13)
C18 0.0429(14) 0.0490(16) 0.0355(14) -0.0060(13) 0.0198(12) 0.0066(12)
C19 0.0418(14) 0.0629(18) 0.0302(13) 0.0002(13) 0.0163(12) 0.0032(12)
C20 0.0354(12) 0.0432(14) 0.0404(14) -0.0075(11) 0.0207(11) 0.0017(12)
O5 0.0619(12) 0.0313(9) 0.0619(13) 0.0006(8) 0.0460(11) -0.0003(8)
O6 0.0401(11) 0.0495(13) 0.0839(17) -0.0027(10) 0.0083(11) 0.0156(12)

loop_
_atom_type_symbol
_atom_type_description
_atom_type_scat_dispersion_real
_atom_type_scat_dispersion_imag
_atom_type_scat_source
C C 0.0033 0.0016 'International Tables Vol C Tables 4.2.6.8 and 6.1.1.4'
H H 0.0000 0.0000 'International Tables Vol C Tables 4.2.6.8 and 6.1.1.4'
Cu Cu 0.3201 1.2651 'International Tables Vol C Tables 4.2.6.8 and 6.1.1.4'
N N 0.0061 0.0033 'International Tables Vol C Tables 4.2.6.8 and 6.1.1.4'
O O 0.0106 0.0060 'International Tables Vol C Tables 4.2.6.8 and 6.1.1.4'

loop_
_geom_angle_atom_site_label_1
_geom_angle_atom_site_label_2
_geom_angle_atom_site_label_3
_geom_angle_site_symmetry_1
_geom_angle_site_symmetry_3
_geom_angle
_geom_angle_publ_flag
O3 Cu O1 . . 176.36(8) y
O3 Cu N1 . . 92.13(9) y
O1 Cu N1 . . 88.75(9) y
O3 Cu N3 . . 88.64(9) y
O1 Cu N3 . . 91.29(9) y
N1 Cu N3 . . 167.00(9) y
O3 Cu O5 . . 85.96(7) y
O1 Cu O5 . . 90.42(7) y
N1 Cu O5 . . 98.31(9) y
N3 Cu O5 . . 94.69(8) y
C1 O1 Cu . . 117.55(17) ?
O2 C1 O1 . . 124.2(3) ?
O2 C1 C2 . . 119.4(2) ?
O1 C1 C2 . . 116.4(2) ?
C7 C2 C3 . . 118.2(3) ?
C7 C2 C1 . . 122.1(2) ?
C3 C2 C1 . . 119.6(2) ?
C4 C3 C2 . . 120.6(3) ?
C4 C3 H3A . . 119.7 ?
C2 C3 H3A . . 119.7 ?
C5 C4 C3 . . 120.5(3) ?
C5 C4 H4A . . 119.8 ?
C3 C4 H4A . . 119.8 ?
C4 C5 C6 . . 119.7(3) ?
C4 C5 H5A . . 120.1 ?
C6 C5 H5A . . 120.1 ?
C5 C6 C7 . . 120.5(3) ?
C5 C6 H6A . . 119.8 ?
C7 C6 H6A . . 119.8 ?
C2 C7 C6 . . 120.5(3) ?
C2 C7 H7A . . 119.7 ?
C6 C7 H7A . . 119.7 ?
C8 O3 Cu . . 120.30(16) ?
O4 C8 O3 . . 123.6(2) ?
O4 C8 C9 . . 119.8(2) ?
O3 C8 C9 . . 116.6(2) ?
C14 C9 C10 . . 119.3(3) ?
C14 C9 C8 . . 120.4(2) ?
C10 C9 C8 . . 120.3(2) ?
C11 C10 C9 . . 120.0(3) ?
C11 C10 H10A . . 120.0 ?
C9 C10 H10A . . 120.0 ?
C10 C11 C12 . . 120.0(3) ?
C10 C11 H11A . . 120.0 ?
C12 C11 H11A . . 120.0 ?
C13 C12 C11 . . 120.2(3) ?
C13 C12 H12A . . 119.9 ?
C11 C12 H12A . . 119.9 ?
C12 C13 C14 . . 120.0(3) ?
C12 C13 H13A . . 120.0 ?
C14 C13 H13A . . 120.0 ?
C13 C14 C9 . . 120.4(3) ?
C13 C14 H14A . . 119.8 ?
C9 C14 H14A . . 119.8 ?
C17 N1 C15 . . 105.2(2) ?
C17 N1 Cu . . 126.2(2) ?
C15 N1 Cu . . 127.76(19) ?
C17 N2 C16 . . 107.7(2) ?
C17 N2 H2A . . 126.5 ?
C16 N2 H2A . . 125.8 ?
C20 N3 C18 . . 105.4(2) ?
C20 N3 Cu . . 129.63(18) ?
C18 N3 Cu . . 124.96(18) ?
C20 N4 C19 . . 107.5(2) ?
C20 N4 H19A . . 126.3 ?
C19 N4 H19A . . 126.3 ?
C16 C15 N1 . . 109.4(3) ?
C16 C15 H15A . . 125.3 ?
N1 C15 H15A . . 125.3 ?
C15 C16 N2 . . 106.5(3) ?
C15 C16 H16A . . 126.7 ?
N2 C16 H16A . . 126.7 ?
N1 C17 N2 . . 111.2(3) ?
N1 C17 H17A . . 124.4 ?
N2 C17 H17A . . 124.4 ?
C19 C18 N3 . . 109.5(3) ?
C19 C18 H18A . . 125.2 ?
N3 C18 H18A . . 125.2 ?
C18 C19 N4 . . 106.5(2) ?
C18 C19 H4B . . 127.1 ?
N4 C19 H4B . . 126.4 ?
N3 C20 N4 . . 111.2(2) ?
N3 C20 H20A . . 124.4 ?
N4 C20 H20A . . 124.4 ?
Cu O5 H51 . . 106.7 ?
Cu O5 H52 . . 136.7 ?
H51 O5 H52 . . 114.7 ?
H62 O6 H61 . . 107.1 ?

loop_
_geom_bond_atom_site_label_1
_geom_bond_atom_site_label_2
_geom_bond_site_symmetry_2
_geom_bond_distance
_geom_bond_publ_flag
Cu O3 . 1.9765(18) y
Cu O1 . 1.9814(19) y
Cu N1 . 1.982(2) y
Cu N3 . 1.984(2) y
Cu O5 . 2.297(2) y
O1 C1 . 1.286(3) ?
O2 C1 . 1.232(3) ?
C1 C2 . 1.497(4) ?
C2 C7 . 1.380(4) ?
C2 C3 . 1.383(4) ?
C3 C4 . 1.382(4) ?
C3 H3A . 0.9300 ?
C4 C5 . 1.359(5) ?
C4 H4A . 0.9300 ?
C5 C6 . 1.363(5) ?
C5 H5A . 0.9300 ?
C6 C7 . 1.383(5) ?
C6 H6A . 0.9300 ?
C7 H7A . 0.9300 ?
O3 C8 . 1.270(3) ?
O4 C8 . 1.238(3) ?
C8 C9 . 1.504(4) ?
C9 C14 . 1.383(4) ?
C9 C10 . 1.389(4) ?
C10 C11 . 1.382(4) ?
C10 H10A . 0.9300 ?
C11 C12 . 1.383(5) ?
C11 H11A . 0.9300 ?
C12 C13 . 1.369(5) ?
C12 H12A . 0.9300 ?
C13 C14 . 1.383(4) ?
C13 H13A . 0.9300 ?
C14 H14A . 0.9300 ?
N1 C17 . 1.324(4) ?
N1 C15 . 1.370(4) ?
N2 C17 . 1.329(4) ?
N2 C16 . 1.353(4) ?
N2 H2A . 0.8600 ?
N3 C20 . 1.319(3) ?
N3 C18 . 1.376(3) ?
N4 C20 . 1.336(3) ?
N4 C19 . 1.361(4) ?
N4 H19A . 0.8600 ?
C15 C16 . 1.351(4) ?
C15 H15A . 0.9300 ?
C16 H16A . 0.9300 ?
C17 H17A . 0.9300 ?
C18 C19 . 1.345(4) ?
C18 H18A . 0.9300 ?
C19 H4B . 0.8600 ?
C20 H20A . 0.9300 ?
O5 H51 . 0.9887 ?
O5 H52 . 0.9646 ?
O6 H62 . 0.8577 ?
O6 H61 . 0.8477 ?

loop_
_geom_hbond_atom_site_label_D
_geom_hbond_atom_site_label_H
_geom_hbond_atom_site_label_A
_geom_hbond_site_symmetry_D
_geom_hbond_site_symmetry_H
_geom_hbond_site_symmetry_A
_geom_hbond_distance_DH
_geom_hbond_distance_HA
_geom_hbond_distance_DA
_geom_hbond_angle_DHA
_geom_hbond_publ_flag
N2 H2A O6 . . 3_666 0.860 1.875 2.729(4) 172 y
N4 H19A O1 . . 2_756 0.860 2.027 2.886(3) 177 y
O5 H51 O2 . . 1_545 0.989 1.956 2.730(3) 133 y
O5 H52 O4 . . 1_545 0.965 2.060 2.873(4) 141 y
O6 H61 O4 . . 1_545 0.848 1.937 2.729(4) 155 y
O6 H62 O3 . . 1_555 0.858 1.989 2.827(3) 165 y
